data_7008943
loop_
_publ_author_name
'Drew, Michael G. B.'
'Iveson, Peter B.'
'Hudson, Michael J.'
'Liljenzin, Jan Olov'
'Spjuth, Lena'
'Cordier, Pierre-Yves'
'Enarsson, \%Asa'
'Hill, Cl\'ement'
'Madic, Charles'

_publ_section_title
;
 Separation of americium(III) from europium(III) with tridentate
 heterocyclic nitrogen ligands and crystallographic studies of
 complexes formed by 2,2'&#x2236;6',2&#x2033;-terpyridine with the
 lanthanides
;
_journal_issue 5
_journal_name_full 'Journal of the Chemical Society, Dalton Transactions'
_journal_page_first 821
_journal_paper_doi 10.1039/a907077j
_journal_year 2000
_chemical_formula_sum 'C32 H29 La N14 O21'
_chemical_formula_weight 542.30
_chemical_name_systematic
; 
 ? 
;
_space_group_IT_number 14
_symmetry_cell_setting monoclinic
_symmetry_space_group_name_Hall '-P 2yn'
_symmetry_space_group_name_H-M 'P 1 21/n 1'
_atom_sites_solution_hydrogens geom
_atom_sites_solution_primary direct
_atom_sites_solution_secondary difmap
_audit_creation_method SHELXL-97
_cell_angle_alpha 90.00
_cell_angle_beta 115.700(10)
_cell_angle_gamma 90.00
_cell_formula_units_Z 4
_cell_length_a 10.385(14)
_cell_length_b 41.89(5)
_cell_length_c 10.757(12)
_cell_measurement_reflns_used n/a
_cell_measurement_temperature 298(2)
_cell_volume 4217(9)
_computing_cell_refinement XDS
_computing_data_collection 'XDS (Kabsch, 1991)'
_computing_data_reduction XDS
_computing_molecular_graphics PLATON(Spek,1994)
_computing_structure_refinement 'SHELXL-93 (Sheldrick, 1993)'
_computing_structure_solution 'SHELXS-86 (Sheldrick, 1990)'
_diffrn_ambient_temperature 298(2)
_diffrn_measurement_device 'Marresearch Image Plate'
_diffrn_measurement_method '95 frames at 2^o intervals, counting time 2 min.'
_diffrn_radiation_monochromator graphite
_diffrn_radiation_source 'fine-focus sealed tube'
_diffrn_radiation_type MoK\a
_diffrn_radiation_wavelength 0.71073
_diffrn_reflns_av_R_equivalents 0.0689
_diffrn_reflns_av_sigmaI/netI 0.0674
_diffrn_reflns_limit_h_max 12
_diffrn_reflns_limit_h_min 0
_diffrn_reflns_limit_k_max 50
_diffrn_reflns_limit_k_min -50
_diffrn_reflns_limit_l_max 11
_diffrn_reflns_limit_l_min -13
_diffrn_reflns_number 11752
_diffrn_reflns_theta_max 25.95
_diffrn_reflns_theta_min 2.16
_diffrn_standards_number n/a
_exptl_absorpt_coefficient_mu 1.114
_exptl_absorpt_correction_T_max 1.00
_exptl_absorpt_correction_T_min 0.48
_exptl_absorpt_correction_type 'DIFABS(Walker and Stuart, 1983)'
_exptl_crystal_density_diffrn 1.709
_exptl_crystal_density_method 'not measured'
_exptl_crystal_F_000 2176
_exptl_crystal_size_max 0.35
_exptl_crystal_size_mid 0.30
_exptl_crystal_size_min 0.25
_refine_diff_density_max 1.214
_refine_diff_density_min -2.924
_refine_diff_density_rms 0.165
_refine_ls_extinction_method none
_refine_ls_goodness_of_fit_ref 1.276
_refine_ls_hydrogen_treatment mixed
_refine_ls_matrix_type full
_refine_ls_number_parameters 623
_refine_ls_number_reflns 6860
_refine_ls_number_restraints 12
_refine_ls_restrained_S_all 1.275
_refine_ls_R_factor_all 0.1372
_refine_ls_R_factor_gt 0.1111
_refine_ls_shift/su_max 0.003
_refine_ls_shift/su_mean 0.000
_refine_ls_weighting_details 'w=1/[\s^2^(Fo^2^)+(0.0004P)^2^+91.3352P] where P=(Fo^2^+2Fc^2^)/3'
_refine_ls_weighting_scheme calc
_refine_ls_wR_factor_gt 0.2245
_refine_ls_wR_factor_ref 0.2367
_reflns_number_gt 5752
_reflns_number_total 6846
_reflns_threshold_expression >2sigma(I)
_cod_data_source_file a907077j.txt
_cod_data_source_block 6-La
_cod_depositor_comments
;
The following automatic conversions were performed:

'_refine_ls_weighting_scheme' value 'calc
w=1/[\s^2^(Fo^2^)+(0.0004P)^2^+91.3352P] where P=(Fo^2^+2Fc^2^)/3'
was changed to 'calc'. New tag '_refine_ls_weighting_details' was
created. The value of the new tag was set to
'w=1/[\s^2^(Fo^2^)+(0.0004P)^2^+91.3352P] where P=(Fo^2^+2Fc^2^)/3'.

Automatic conversion script
Id: cif_fix_values 3143 2015-03-26 13:38:13Z robertas 
;
_cod_original_cell_volume 4216(9)
_cod_original_sg_symbol_H-M P21/n
_cod_database_code 7008943

loop_
_symmetry_equiv_pos_as_xyz
'x, y, z'
'-x+1/2, y+1/2, -z+1/2'
'-x, -y, -z'
'x-1/2, -y-1/2, z-1/2'

loop_
_atom_site_label
_atom_site_type_symbol
_atom_site_fract_x
_atom_site_fract_y
_atom_site_fract_z
_atom_site_U_iso_or_equiv
_atom_site_adp_type
_atom_site_occupancy
_atom_site_calc_flag
_atom_site_refinement_flags
_atom_site_disorder_assembly
_atom_site_disorder_group
La1 La 0.00826(9) 0.135346(18) 0.22545(9) 0.0334(2) Uani 1 d . . .
O11 O 0.1079(12) 0.1230(3) 0.4949(11) 0.055(3) Uani 1 d . . .
O12 O 0.2715(11) 0.1298(3) 0.4246(11) 0.052(3) Uani 1 d . . .
N13 N 0.2393(15) 0.1254(3) 0.5255(15) 0.052(4) Uani 1 d . . .
O14 O 0.3315(14) 0.1231(4) 0.6435(13) 0.092(5) Uani 1 d . . .
O21 O -0.0056(12) 0.1456(2) -0.0228(11) 0.051(3) Uani 1 d . . .
O22 O 0.1830(11) 0.1201(2) 0.1121(11) 0.049(3) Uani 1 d . . .
N23 N 0.1113(14) 0.1330(3) -0.0054(13) 0.044(3) Uani 1 d . . .
O24 O 0.1542(13) 0.1331(3) -0.0946(12) 0.059(3) Uani 1 d . . .
O31 O -0.1758(11) 0.1028(2) 0.2908(12) 0.052(3) Uani 1 d . . .
O32 O -0.1680(11) 0.1533(2) 0.3322(9) 0.044(2) Uani 1 d . . .
O34 O -0.2863(15) 0.1220(3) 0.4080(15) 0.086(5) Uani 1 d . . .
N33 N -0.2132(14) 0.1254(3) 0.3461(14) 0.050(3) Uani 1 d . . .
O41 O 0.0817(12) 0.0743(2) 0.2806(11) 0.052(3) Uani 1 d . . .
O42 O -0.0776(12) 0.0837(2) 0.0736(10) 0.049(3) Uani 1 d . . .
N43 N 0.0034(16) 0.0638(3) 0.1622(15) 0.050(3) Uani 1 d . . .
O44 O 0.0019(16) 0.0351(2) 0.1329(12) 0.073(4) Uani 1 d . . .
O51 O -0.2545(11) 0.1418(2) 0.0285(11) 0.049(3) Uani 1 d . . .
O52 O -0.1468(11) 0.1867(2) 0.0965(10) 0.049(3) Uani 1 d . . .
N53 N -0.2586(13) 0.1720(3) 0.0193(11) 0.044(3) Uani 1 d . . .
O54 O -0.3641(13) 0.1866(3) -0.0603(12) 0.072(4) Uani 1 d . . .
O61 O 0.1653(11) 0.1875(2) 0.2194(10) 0.043(2) Uani 1 d . . .
O62 O 0.0850(10) 0.1880(2) 0.3785(9) 0.040(2) Uani 1 d . . .
N63 N 0.1504(12) 0.2018(3) 0.3156(12) 0.041(3) Uani 1 d . . .
O64 O 0.2034(12) 0.2288(2) 0.3550(11) 0.056(3) Uani 1 d . . .
N11 N -0.0055(12) 0.3002(3) -0.1244(11) 0.037(3) Uani 1 d . . .
H11 H -0.0323 0.3047 -0.2100 0.044 Uiso 1 calc R . .
C12 C 0.0174(19) 0.3245(4) -0.0365(17) 0.054(4) Uani 1 d . . .
H12 H 0.0038 0.3454 -0.0682 0.064 Uiso 1 calc R . .
C13 C 0.0611(17) 0.3181(3) 0.1013(18) 0.053(4) Uani 1 d . . .
H13 H 0.0776 0.3345 0.1645 0.063 Uiso 1 calc R . .
C14 C 0.0799(17) 0.2867(4) 0.1432(14) 0.045(4) Uani 1 d . . .
H14 H 0.1079 0.2822 0.2360 0.054 Uiso 1 calc R . .
C15 C 0.0589(16) 0.2616(3) 0.0534(13) 0.040(3) Uani 1 d . . .
H15 H 0.0760 0.2407 0.0850 0.048 Uiso 1 calc R . .
C16 C 0.0110(15) 0.2687(3) -0.0867(15) 0.037(3) Uani 1 d . . .
N21 N -0.0635(12) 0.2576(2) -0.3257(10) 0.0300(16) Uani 1 d U . .
C23 C -0.0224(14) 0.2126(3) -0.1790(13) 0.0311(17) Uani 1 d U . .
H23 H 0.0031 0.2044 -0.0912 0.037 Uiso 1 calc R . .
C22 C -0.0246(14) 0.2452(3) -0.1999(12) 0.0301(16) Uani 1 d U . .
C24 C -0.0591(18) 0.1925(3) -0.2916(17) 0.053(4) Uani 1 d . . .
H24 H -0.0579 0.1705 -0.2789 0.063 Uiso 1 calc R . .
C25 C -0.0977(17) 0.2047(3) -0.4229(16) 0.045(4) Uani 1 d . . .
H25 H -0.1210 0.1915 -0.4991 0.054 Uiso 1 calc R . .
C26 C -0.0997(14) 0.2380(3) -0.4347(12) 0.030(3) Uani 1 d . . .
C33 C -0.1866(17) 0.2377(4) -0.6947(16) 0.048(4) Uani 1 d . . .
H33 H -0.1853 0.2155 -0.6972 0.04(4) Uiso 1 calc R . .
C34 C -0.2323(14) 0.2553(4) -0.8174(15) 0.048(4) Uani 1 d . . .
H34 H -0.2642 0.2449 -0.9020 0.058 Uiso 1 calc R . .
N31 N -0.1409(13) 0.2861(3) -0.5688(12) 0.040(3) Uani 1 d . . .
H31 H -0.1122 0.2959 -0.4911 0.048 Uiso 1 calc R . .
C36 C -0.1812(16) 0.3035(4) -0.6840(15) 0.049(4) Uani 1 d . . .
H36 H -0.1767 0.3257 -0.6781 0.059 Uiso 1 calc R . .
C35 C -0.2290(16) 0.2891(4) -0.8107(14) 0.047(4) Uani 1 d . . .
H35 H -0.2587 0.3012 -0.8906 0.056 Uiso 1 calc R . .
C32 C -0.1432(13) 0.2535(3) -0.5693(13) 0.033(3) Uani 1 d . . .
N41 N 0.4673(15) 0.0529(3) 0.5450(12) 0.048(3) Uani 1 d . . .
H41 H 0.4065 0.0427 0.4745 0.057 Uiso 1 calc R . .
C42 C 0.5546(18) 0.0739(4) 0.5268(16) 0.051(4) Uani 1 d . . .
H42 H 0.5489 0.0770 0.4389 0.061 Uiso 1 calc R . .
C43 C 0.6540(19) 0.0913(4) 0.6374(17) 0.053(4) Uani 1 d . . .
H43 H 0.7147 0.1059 0.6247 0.064 Uiso 1 calc R . .
C44 C 0.6596(19) 0.0861(4) 0.7672(16) 0.051(4) Uani 1 d . . .
H44 H 0.7230 0.0979 0.8418 0.062 Uiso 1 calc R . .
C45 C 0.5729(19) 0.0637(4) 0.7874(16) 0.053(4) Uani 1 d . . .
H45 H 0.5810 0.0596 0.8756 0.064 Uiso 1 calc R . .
C46 C 0.4713(17) 0.0469(3) 0.6718(15) 0.046(4) Uani 1 d . . .
N51 N 0.2922(13) 0.0071(3) 0.5616(12) 0.040(3) Uani 1 d . . .
C52 C 0.3705(19) 0.0222(4) 0.6775(16) 0.049(4) Uani 1 d . . .
C53 C 0.359(2) 0.0160(4) 0.7994(18) 0.059(5) Uani 1 d . . .
H53 H 0.4144 0.0273 0.8792 0.071 Uiso 1 calc R . .
C54 C 0.265(2) -0.0071(4) 0.8010(14) 0.060(5) Uani 1 d . . .
H54 H 0.2574 -0.0118 0.8820 0.072 Uiso 1 calc R . .
C55 C 0.184(2) -0.0228(4) 0.6821(17) 0.058(4) Uani 1 d . . .
H55 H 0.1177 -0.0381 0.6794 0.069 Uiso 1 calc R . .
C56 C 0.2022(15) -0.0155(3) 0.5638(16) 0.041(3) Uani 1 d . . .
C62 C 0.1151(18) -0.0320(3) 0.4326(15) 0.045(4) Uani 1 d . . .
N61 N 0.1322(14) -0.0224(2) 0.3204(11) 0.040(3) Uani 1 d . . .
H61 H 0.1938 -0.0076 0.3316 0.048 Uiso 1 calc R . .
C66 C 0.0198(19) -0.0564(4) 0.4165(15) 0.051(4) Uani 1 d . . .
H66 H 0.0067 -0.0639 0.4917 0.061 Uiso 1 calc R . .
C65 C -0.0561(19) -0.0697(4) 0.2871(14) 0.052(4) Uani 1 d . . .
H65 H -0.1188 -0.0865 0.2769 0.062 Uiso 1 calc R . .
C64 C -0.0413(18) -0.0588(3) 0.1730(14) 0.046(4) Uani 1 d . . .
H64 H -0.0958 -0.0672 0.0856 0.055 Uiso 1 calc R . .
C63 C 0.0607(18) -0.0343(3) 0.1946(17) 0.050(4) Uani 1 d . . .
H63 H 0.0770 -0.0266 0.1216 0.060 Uiso 1 calc R . .
O71 O 0.6549(12) -0.0161(3) 0.6864(10) 0.054(3) Uani 1 d . . .
O72 O 0.7176(16) -0.0101(4) 0.8998(11) 0.091(5) Uani 1 d . . .
N73 N 0.6517(18) -0.0248(4) 0.7968(12) 0.059(4) Uani 1 d . . .
O74 O 0.582(2) -0.0483(4) 0.7952(18) 0.128(7) Uani 1 d . . .
N100 N -0.0356(14) 0.3370(3) -0.3653(13) 0.050(3) Uani 1 d . . .
C101 C -0.0317(17) 0.3621(4) -0.4058(17) 0.049(4) Uani 1 d . . .
C102 C -0.017(2) 0.3941(4) -0.456(2) 0.066(5) Uani 1 d . . .
H10A H -0.11(2) 0.405(4) -0.475(19) 0.080 Uiso 1 d . . .
H10B H -0.06(2) 0.393(4) -0.551(19) 0.080 Uiso 1 d . . .
H10C H 0.056(19) 0.406(4) -0.351(19) 0.080 Uiso 1 d . . .

loop_
_atom_site_aniso_label
_atom_site_aniso_U_11
_atom_site_aniso_U_22
_atom_site_aniso_U_33
_atom_site_aniso_U_23
_atom_site_aniso_U_13
_atom_site_aniso_U_12
La1 0.0353(4) 0.0323(4) 0.0302(4) 0.0016(3) 0.0121(3) 0.0001(4)
O11 0.044(7) 0.059(7) 0.056(7) 0.005(5) 0.016(6) -0.002(5)
O12 0.047(7) 0.064(7) 0.038(6) 0.014(5) 0.011(5) 0.001(5)
N13 0.049(9) 0.039(7) 0.053(9) 0.014(6) 0.009(8) 0.002(6)
O14 0.057(9) 0.138(13) 0.050(8) 0.019(8) -0.005(7) 0.008(8)
O21 0.057(7) 0.040(6) 0.064(8) 0.012(5) 0.033(6) 0.013(5)
O22 0.048(7) 0.061(7) 0.050(7) 0.014(5) 0.031(6) 0.010(5)
N23 0.056(8) 0.031(6) 0.057(9) -0.002(6) 0.036(7) -0.003(6)
O24 0.073(8) 0.068(7) 0.064(8) -0.001(6) 0.057(7) 0.007(6)
O31 0.047(6) 0.044(6) 0.072(8) -0.007(5) 0.033(6) -0.001(5)
O32 0.042(6) 0.059(7) 0.027(5) -0.006(4) 0.010(5) 0.001(5)
O34 0.085(10) 0.104(10) 0.121(12) 0.035(9) 0.092(10) 0.016(8)
N33 0.044(8) 0.062(9) 0.050(8) 0.009(6) 0.027(7) 0.000(6)
O41 0.059(7) 0.046(6) 0.046(7) 0.010(5) 0.018(6) 0.008(5)
O42 0.060(7) 0.038(5) 0.039(6) 0.001(5) 0.011(5) 0.004(5)
N43 0.072(10) 0.029(6) 0.060(9) -0.001(6) 0.038(8) -0.003(6)
O44 0.142(13) 0.030(6) 0.058(8) -0.001(5) 0.053(8) -0.002(6)
O51 0.052(6) 0.032(6) 0.057(7) 0.001(5) 0.018(6) 0.002(4)
O52 0.048(7) 0.047(6) 0.038(6) -0.003(5) 0.007(5) 0.002(5)
N53 0.034(7) 0.067(9) 0.019(6) 0.019(6) -0.001(6) 0.018(6)
O54 0.053(8) 0.097(10) 0.050(7) 0.037(7) 0.009(6) 0.019(7)
O61 0.050(6) 0.051(6) 0.032(6) -0.011(5) 0.024(5) -0.007(5)
O62 0.043(6) 0.048(6) 0.027(5) 0.006(4) 0.013(5) -0.012(4)
N63 0.032(7) 0.037(6) 0.039(7) 0.001(5) 0.003(6) -0.002(5)
O64 0.062(7) 0.034(5) 0.060(7) -0.004(5) 0.017(6) -0.016(5)
N11 0.046(7) 0.045(7) 0.017(6) 0.003(5) 0.011(5) 0.007(5)
C12 0.065(11) 0.050(9) 0.052(11) 0.000(8) 0.031(9) 0.003(8)
C13 0.055(10) 0.037(8) 0.063(11) -0.004(7) 0.023(9) -0.004(7)
C14 0.062(11) 0.062(10) 0.020(7) -0.007(6) 0.025(7) 0.002(8)
C15 0.051(9) 0.048(8) 0.021(7) 0.012(6) 0.017(7) 0.006(7)
C16 0.035(8) 0.036(7) 0.046(9) -0.001(6) 0.023(7) -0.003(6)
N21 0.035(4) 0.042(4) 0.015(3) 0.001(3) 0.013(3) 0.001(3)
C23 0.036(4) 0.042(4) 0.016(3) 0.001(3) 0.012(3) 0.001(3)
C22 0.035(4) 0.042(4) 0.015(3) 0.001(3) 0.013(3) 0.001(3)
C24 0.069(11) 0.027(7) 0.060(11) 0.000(7) 0.027(9) 0.000(7)
C25 0.057(10) 0.043(8) 0.044(9) 0.007(7) 0.031(8) 0.010(7)
C26 0.032(7) 0.048(8) 0.012(6) 0.009(5) 0.012(6) 0.009(6)
C33 0.048(10) 0.050(9) 0.048(10) 0.003(7) 0.022(8) 0.009(7)
C34 0.017(7) 0.072(11) 0.036(9) 0.009(7) -0.007(7) 0.009(6)
N31 0.051(8) 0.044(7) 0.031(7) 0.001(5) 0.023(6) -0.001(5)
C36 0.038(9) 0.056(9) 0.039(9) 0.017(7) 0.004(7) -0.012(7)
C35 0.048(10) 0.057(10) 0.024(8) 0.015(7) 0.006(7) 0.009(7)
C32 0.019(7) 0.048(8) 0.024(7) -0.001(6) 0.002(6) 0.002(5)
N41 0.068(9) 0.040(7) 0.027(7) -0.002(5) 0.013(6) -0.009(6)
C42 0.070(12) 0.056(10) 0.033(9) -0.007(7) 0.027(8) -0.004(8)
C43 0.068(11) 0.042(8) 0.055(11) -0.005(7) 0.031(9) -0.011(8)
C44 0.065(11) 0.047(9) 0.046(10) -0.016(7) 0.028(9) -0.009(8)
C45 0.084(13) 0.048(9) 0.032(9) -0.008(7) 0.029(9) 0.001(8)
C46 0.057(10) 0.038(8) 0.033(8) 0.008(6) 0.011(7) 0.012(7)
N51 0.054(8) 0.036(6) 0.033(7) 0.000(5) 0.022(6) 0.003(5)
C52 0.064(11) 0.048(9) 0.038(9) -0.001(7) 0.025(8) 0.000(7)
C53 0.074(13) 0.049(10) 0.057(11) -0.007(8) 0.032(10) 0.005(8)
C54 0.093(14) 0.074(11) 0.005(7) 0.010(7) 0.013(8) 0.001(10)
C55 0.076(13) 0.051(9) 0.057(11) 0.000(8) 0.039(10) -0.009(8)
C56 0.035(8) 0.044(8) 0.053(10) 0.012(7) 0.027(8) 0.012(6)
C62 0.065(11) 0.029(7) 0.043(9) 0.003(6) 0.024(8) 0.005(7)
N61 0.069(9) 0.029(6) 0.027(6) -0.003(5) 0.025(6) -0.007(5)
C66 0.082(13) 0.050(9) 0.034(9) 0.004(7) 0.037(9) 0.003(8)
C65 0.088(13) 0.049(9) 0.021(8) 0.010(6) 0.026(8) -0.001(8)
C64 0.078(12) 0.045(8) 0.023(8) -0.013(6) 0.031(8) -0.004(8)
C63 0.069(11) 0.034(8) 0.048(10) 0.005(7) 0.026(9) 0.010(7)
O71 0.066(8) 0.065(7) 0.033(6) -0.007(5) 0.024(6) -0.014(6)
O72 0.121(13) 0.139(13) 0.006(6) 0.000(7) 0.021(7) -0.009(10)
N73 0.097(12) 0.075(10) 0.010(7) 0.014(6) 0.027(7) 0.004(9)
O74 0.22(2) 0.081(11) 0.122(15) 0.006(10) 0.111(15) -0.042(12)
N100 0.057(9) 0.049(8) 0.041(8) 0.002(6) 0.018(7) -0.006(6)
C101 0.049(9) 0.047(9) 0.057(10) -0.003(8) 0.027(8) 0.004(7)
C102 0.077(14) 0.044(10) 0.067(13) 0.009(9) 0.022(12) 0.001(9)

loop_
_atom_type_symbol
_atom_type_description
_atom_type_scat_dispersion_real
_atom_type_scat_dispersion_imag
_atom_type_scat_source
C C 0.0033 0.0016 'International Tables Vol C Tables 4.2.6.8 and 6.1.1.4'
H H 0.0000 0.0000 'International Tables Vol C Tables 4.2.6.8 and 6.1.1.4'
N N 0.0061 0.0033 'International Tables Vol C Tables 4.2.6.8 and 6.1.1.4'
O O 0.0106 0.0060 'International Tables Vol C Tables 4.2.6.8 and 6.1.1.4'
La La -0.2871 2.4523 'International Tables Vol C Tables 4.2.6.8 and 6.1.1.4'

loop_
_geom_angle_atom_site_label_1
_geom_angle_atom_site_label_2
_geom_angle_atom_site_label_3
_geom_angle
_geom_angle_site_symmetry_1
_geom_angle_site_symmetry_3
_geom_angle_publ_flag
O42 La1 O21 69.5(3) . . ?
O42 La1 O51 68.4(3) . . ?
O21 La1 O51 65.7(3) . . ?
O42 La1 O12 112.5(3) . . ?
O21 La1 O12 114.5(3) . . ?
O51 La1 O12 179.0(3) . . ?
O42 La1 O32 113.0(3) . . ?
O21 La1 O32 130.1(3) . . ?
O51 La1 O32 69.7(3) . . ?
O12 La1 O32 109.7(3) . . ?
O42 La1 O62 177.8(3) . . ?
O21 La1 O62 111.2(3) . . ?
O51 La1 O62 109.8(3) . . ?
O12 La1 O62 69.3(3) . . ?
O32 La1 O62 64.8(3) . . ?
O42 La1 O41 48.2(3) . . ?
O21 La1 O41 105.4(3) . . ?
O51 La1 O41 112.0(3) . . ?
O12 La1 O41 68.9(3) . . ?
O32 La1 O41 111.2(3) . . ?
O62 La1 O41 132.8(3) . . ?
O42 La1 O22 68.4(3) . . ?
O21 La1 O22 47.7(3) . . ?
O51 La1 O22 109.2(3) . . ?
O12 La1 O22 71.4(3) . . ?
O32 La1 O22 177.2(3) . . ?
O62 La1 O22 113.7(3) . . ?
O41 La1 O22 71.6(3) . . ?
O42 La1 O11 112.5(3) . . ?
O21 La1 O11 162.2(3) . . ?
O51 La1 O11 132.0(3) . . ?
O12 La1 O11 47.8(3) . . ?
O32 La1 O11 66.5(3) . . ?
O62 La1 O11 67.6(3) . . ?
O41 La1 O11 68.4(3) . . ?
O22 La1 O11 115.4(3) . . ?
O42 La1 O31 69.8(3) . . ?
O21 La1 O31 127.9(3) . . ?
O51 La1 O31 69.9(3) . . ?
O12 La1 O31 110.3(3) . . ?
O32 La1 O31 47.7(3) . . ?
O62 La1 O31 108.4(3) . . ?
O41 La1 O31 67.7(3) . . ?
O22 La1 O31 134.6(3) . . ?
O11 La1 O31 66.5(3) . . ?
O42 La1 O52 111.9(3) . . ?
O21 La1 O52 65.9(3) . . ?
O51 La1 O52 47.5(3) . . ?
O12 La1 O52 131.7(3) . . ?
O32 La1 O52 67.9(3) . . ?
O62 La1 O52 66.8(3) . . ?
O41 La1 O52 159.2(3) . . ?
O22 La1 O52 109.4(3) . . ?
O11 La1 O52 125.4(3) . . ?
O31 La1 O52 101.9(3) . . ?
O42 La1 O61 133.4(3) . . ?
O21 La1 O61 67.7(3) . . ?
O51 La1 O61 108.4(3) . . ?
O12 La1 O61 71.0(3) . . ?
O32 La1 O61 108.2(3) . . ?
O62 La1 O61 48.2(3) . . ?
O41 La1 O61 130.9(3) . . ?
O22 La1 O61 69.6(3) . . ?
O11 La1 O61 103.1(3) . . ?
O31 La1 O61 155.6(3) . . ?
O52 La1 O61 65.1(3) . . ?
N13 O11 La1 97.6(9) . . ?
N13 O12 La1 98.1(8) . . ?
O14 N13 O11 122.5(15) . . ?
O14 N13 O12 121.3(14) . . ?
O11 N13 O12 116.2(13) . . ?
N23 O21 La1 99.0(8) . . ?
N23 O22 La1 97.5(8) . . ?
O24 N23 O21 122.6(13) . . ?
O24 N23 O22 121.6(12) . . ?
O21 N23 O22 115.8(11) . . ?
N33 O31 La1 98.1(8) . . ?
N33 O32 La1 98.4(8) . . ?
O34 N33 O31 124.1(14) . . ?
O34 N33 O32 120.9(14) . . ?
O31 N33 O32 115.0(13) . . ?
N43 O41 La1 96.6(8) . . ?
N43 O42 La1 98.0(8) . . ?
O44 N43 O41 122.0(13) . . ?
O44 N43 O42 120.9(14) . . ?
O41 N43 O42 117.1(11) . . ?
N53 O51 La1 98.9(8) . . ?
N53 O52 La1 97.2(7) . . ?
O54 N53 O52 120.5(13) . . ?
O54 N53 O51 123.1(14) . . ?
O52 N53 O51 116.4(10) . . ?
N63 O61 La1 94.2(7) . . ?
N63 O62 La1 97.6(7) . . ?
O64 N63 O61 121.1(13) . . ?
O64 N63 O62 118.9(12) . . ?
O61 N63 O62 119.9(11) . . ?
C12 N11 C16 124.2(12) . . ?
N11 C12 C13 119.2(14) . . ?
C14 C13 C12 118.2(15) . . ?
C15 C14 C13 122.8(14) . . ?
C14 C15 C16 117.9(13) . . ?
N11 C16 C15 117.6(12) . . ?
N11 C16 C22 116.2(12) . . ?
C15 C16 C22 126.2(12) . . ?
C22 N21 C26 119.7(11) . . ?
C22 C23 C24 118.7(12) . . ?
N21 C22 C23 121.5(11) . . ?
N21 C22 C16 115.7(11) . . ?
C23 C22 C16 122.7(11) . . ?
C23 C24 C25 120.8(13) . . ?
C24 C25 C26 116.5(13) . . ?
N21 C26 C25 122.8(11) . . ?
N21 C26 C32 116.1(11) . . ?
C25 C26 C32 121.1(12) . . ?
C32 C33 C34 119.9(14) . . ?
C33 C34 C35 119.0(14) . . ?
C36 N31 C32 122.9(13) . . ?
N31 C36 C35 120.9(14) . . ?
C36 C35 C34 118.8(13) . . ?
N31 C32 C33 118.5(12) . . ?
N31 C32 C26 116.3(11) . . ?
C33 C32 C26 125.2(13) . . ?
C42 N41 C46 122.5(13) . . ?
N41 C42 C43 121.0(14) . . ?
C44 C43 C42 118.0(15) . . ?
C45 C44 C43 121.2(15) . . ?
C44 C45 C46 119.0(14) . . ?
N41 C46 C45 118.2(14) . . ?
N41 C46 C52 116.7(13) . . ?
C45 C46 C52 125.0(14) . . ?
C52 N51 C56 118.2(13) . . ?
N51 C52 C53 122.1(15) . . ?
N51 C52 C46 116.7(13) . . ?
C53 C52 C46 121.1(15) . . ?
C54 C53 C52 119.5(16) . . ?
C55 C54 C53 118.8(14) . . ?
C54 C55 C56 118.5(15) . . ?
N51 C56 C55 122.8(15) . . ?
N51 C56 C62 117.2(13) . . ?
C55 C56 C62 119.9(14) . . ?
N61 C62 C66 118.1(14) . . ?
N61 C62 C56 116.7(13) . . ?
C66 C62 C56 125.1(14) . . ?
C63 N61 C62 124.5(13) . . ?
C62 C66 C65 119.3(14) . . ?
C64 C65 C66 121.8(15) . . ?
C65 C64 C63 117.1(14) . . ?
N61 C63 C64 119.1(14) . . ?
O72 N73 O74 122.0(14) . . ?
O72 N73 O71 119.2(15) . . ?
O74 N73 O71 118.8(15) . . ?
N100 C101 C102 176.3(18) . . ?

loop_
_geom_bond_atom_site_label_1
_geom_bond_atom_site_label_2
_geom_bond_distance
_geom_bond_site_symmetry_2
_geom_bond_publ_flag
La1 O42 2.624(10) . ?
La1 O21 2.646(11) . ?
La1 O51 2.645(10) . ?
La1 O12 2.653(10) . ?
La1 O32 2.658(10) . ?
La1 O62 2.659(9) . ?
La1 O41 2.660(10) . ?
La1 O22 2.667(10) . ?
La1 O11 2.672(11) . ?
La1 O31 2.678(11) . ?
La1 O52 2.685(10) . ?
La1 O61 2.742(10) . ?
O11 N13 1.262(16) . ?
O12 N13 1.280(16) . ?
N13 O14 1.218(16) . ?
O21 N23 1.261(15) . ?
O22 N23 1.277(15) . ?
N23 O24 1.220(14) . ?
O31 N33 1.267(16) . ?
O32 N33 1.290(15) . ?
O34 N33 1.216(16) . ?
O41 N43 1.258(16) . ?
O42 N43 1.271(15) . ?
N43 O44 1.239(14) . ?
O51 N53 1.267(15) . ?
O52 N53 1.257(15) . ?
N53 O54 1.224(14) . ?
O61 N63 1.262(15) . ?
O62 N63 1.285(14) . ?
N63 O64 1.248(14) . ?
N11 C12 1.338(18) . ?
N11 C16 1.370(16) . ?
C12 C13 1.38(2) . ?
C13 C14 1.38(2) . ?
C14 C15 1.379(19) . ?
C15 C16 1.399(18) . ?
C16 C22 1.481(17) . ?
N21 C22 1.336(15) . ?
N21 C26 1.344(15) . ?
C23 C22 1.383(17) . ?
C23 C24 1.387(19) . ?
C24 C25 1.39(2) . ?
C25 C26 1.400(18) . ?
C26 C32 1.469(17) . ?
C33 C32 1.392(19) . ?
C33 C34 1.40(2) . ?
C34 C35 1.42(2) . ?
N31 C36 1.338(17) . ?
N31 C32 1.365(16) . ?
C36 C35 1.37(2) . ?
N41 C42 1.337(19) . ?
N41 C46 1.370(18) . ?
C42 C43 1.39(2) . ?
C43 C44 1.39(2) . ?
C44 C45 1.38(2) . ?
C45 C46 1.42(2) . ?
C46 C52 1.49(2) . ?
N51 C52 1.318(18) . ?
N51 C56 1.337(18) . ?
C52 C53 1.39(2) . ?
C53 C54 1.38(2) . ?
C54 C55 1.36(2) . ?
C55 C56 1.40(2) . ?
C56 C62 1.48(2) . ?
C62 N61 1.356(18) . ?
C62 C66 1.38(2) . ?
N61 C63 1.325(18) . ?
C66 C65 1.38(2) . ?
C65 C64 1.380(18) . ?
C64 C63 1.42(2) . ?
O71 N73 1.257(14) . ?
O72 N73 1.192(17) . ?
N73 O74 1.218(19) . ?
N100 C101 1.144(19) . ?
C101 C102 1.48(2) . ?
